data_4070423
loop_
_publ_author_name
'Ahmad, S. Usman'
'Beckmann, Jens'

_publ_section_title
;
 Synthesis and Structure of Polynuclear Indoxanes and Thalloxanes
 Containing Bulkym-Terphenyl Substituents
;
_journal_issue 24
_journal_name_full Organometallics
_journal_page_first 6893
_journal_paper_doi 10.1021/om9007967
_journal_volume 28
_journal_year 2009
_chemical_formula_sum 'C24 H25 Cl2 In O'
_chemical_formula_weight 515.16
_chemical_name_systematic
;
 ?
;
_space_group_IT_number 19
_symmetry_cell_setting orthorhombic
_symmetry_space_group_name_Hall 'P 2ac 2ab'
_symmetry_space_group_name_H-M 'P 21 21 21'
_atom_sites_solution_hydrogens geom
_atom_sites_solution_primary direct
_atom_sites_solution_secondary difmap
_audit_creation_method SHELXL-97
_cell_angle_alpha 90.00
_cell_angle_beta 90.00
_cell_angle_gamma 90.00
_cell_formula_units_Z 4
_cell_length_a 8.292(4)
_cell_length_b 15.249(8)
_cell_length_c 19.409(9)
_cell_measurement_temperature 150
_cell_volume 2454(2)
_computing_cell_refinement 'X-Area (Stoe, 2004)'
_computing_data_collection 'X-Area (Stoe, 2004)'
_computing_data_reduction 'X-Area (Stoe, 2004)'
_computing_molecular_graphics 'DIAMOND (Brandenburg, 2006)'
_computing_publication_material 'SHELXL97 (Sheldrick, 1997)'
_computing_structure_refinement 'SHELXL97 (Sheldrick, 1997)'
_computing_structure_solution 'SHELXS97 (Sheldrick, 1997)'
_diffrn_ambient_temperature 150
_diffrn_measured_fraction_theta_full 0.993
_diffrn_measured_fraction_theta_max 0.993
_diffrn_measurement_device_type 'CCD area detector'
_diffrn_measurement_method 'phi and omega scans'
_diffrn_radiation_monochromator graphite
_diffrn_radiation_source 'fine-focus sealed tube'
_diffrn_radiation_type MoK\a
_diffrn_radiation_wavelength 0.71073
_diffrn_reflns_av_R_equivalents 0.1173
_diffrn_reflns_av_sigmaI/netI 0.0886
_diffrn_reflns_limit_h_max 9
_diffrn_reflns_limit_h_min -9
_diffrn_reflns_limit_k_max 18
_diffrn_reflns_limit_k_min -17
_diffrn_reflns_limit_l_max 19
_diffrn_reflns_limit_l_min -23
_diffrn_reflns_number 9466
_diffrn_reflns_theta_full 25.24
_diffrn_reflns_theta_max 25.24
_diffrn_reflns_theta_min 2.80
_exptl_absorpt_coefficient_mu 1.191
_exptl_absorpt_correction_T_max 1.00
_exptl_absorpt_correction_T_min 0.48
_exptl_absorpt_correction_type multi-scan
_exptl_absorpt_process_details 'X-Area (Stoe, 2004)'
_exptl_crystal_colour colourless
_exptl_crystal_density_diffrn 1.394
_exptl_crystal_density_method 'not measured'
_exptl_crystal_description block
_exptl_crystal_F_000 1040
_exptl_crystal_size_max 0.25
_exptl_crystal_size_mid 0.25
_exptl_crystal_size_min 0.11
_refine_diff_density_max 0.533
_refine_diff_density_min -1.017
_refine_diff_density_rms 0.113
_refine_ls_abs_structure_details 'Flack H D (1983), Acta Cryst. A39, 876-881'
_refine_ls_abs_structure_Flack -0.02(5)
_refine_ls_extinction_method none
_refine_ls_goodness_of_fit_ref 0.956
_refine_ls_hydrogen_treatment mixed
_refine_ls_matrix_type full
_refine_ls_number_parameters 253
_refine_ls_number_reflns 4280
_refine_ls_number_restraints 0
_refine_ls_restrained_S_all 0.956
_refine_ls_R_factor_all 0.0650
_refine_ls_R_factor_gt 0.0528
_refine_ls_shift/su_max 0.001
_refine_ls_shift/su_mean 0.000
_refine_ls_structure_factor_coef Fsqd
_refine_ls_weighting_details 'calc w=1/[\s^2^(Fo^2^)+(0.0770P)^2^+0.0000P] where P=(Fo^2^+2Fc^2^)/3'
_refine_ls_weighting_scheme calc
_refine_ls_wR_factor_gt 0.1241
_refine_ls_wR_factor_ref 0.1304
_reflns_number_gt 3519
_reflns_number_total 4280
_reflns_threshold_expression >2sigma(I)
_cod_data_source_file om9007967_si_001.cif
_cod_data_source_block publication_text
_cod_original_sg_symbol_H-M P2(1)2(1)2(1)
_cod_database_code 4070423

loop_
_symmetry_equiv_pos_as_xyz
'x, y, z'
'-x+1/2, -y, z+1/2'
'x+1/2, -y+1/2, -z'
'-x, y+1/2, -z+1/2'

loop_
_atom_site_label
_atom_site_type_symbol
_atom_site_fract_x
_atom_site_fract_y
_atom_site_fract_z
_atom_site_U_iso_or_equiv
_atom_site_adp_type
_atom_site_occupancy
_atom_site_symmetry_multiplicity
_atom_site_calc_flag
_atom_site_refinement_flags
C38 C 0.3478(10) 0.8841(8) 0.0844(5) 0.078(2) Uani 1 1 d .
H38A H 0.3973 0.9075 0.1252 0.118 Uiso 1 1 calc R
H38B H 0.3033 0.8274 0.0944 0.118 Uiso 1 1 calc R
H38C H 0.2633 0.9227 0.0695 0.118 Uiso 1 1 calc R
C13 C 0.7582(13) 0.9216(7) 0.2267(5) 0.081(3) Uani 1 1 d .
H13 H 0.7807 0.8853 0.2640 0.097 Uiso 1 1 calc R
C12 C 0.7703(13) 1.0114(7) 0.2341(5) 0.074(3) Uani 1 1 d .
H12 H 0.8022 1.0352 0.2760 0.089 Uiso 1 1 calc R
Cl1 Cl 0.3463(2) 1.09766(15) -0.00656(13) 0.0732(6) Uani 1 1 d .
Cl2 Cl 0.7903(2) 1.12519(15) -0.07087(11) 0.0689(6) Uani 1 1 d .
O1 O 0.6015(7) 1.2494(3) 0.0433(3) 0.0689(15) Uani 1 1 d .
C37 C 0.490(2) 0.7993(10) -0.1587(6) 0.128(6) Uani 1 1 d .
H37A H 0.5834 0.7986 -0.1882 0.192 Uiso 1 1 calc R
H37B H 0.4090 0.8364 -0.1785 0.192 Uiso 1 1 calc R
H37C H 0.4490 0.7408 -0.1540 0.192 Uiso 1 1 calc R
In1 In 0.62013(6) 1.10623(3) 0.02854(3) 0.04916(16) Uani 1 1 d .
C30 C 0.6318(9) 0.9000(4) 0.0404(4) 0.0532(15) Uani 1 1 d .
C20 C 0.7491(10) 1.1643(5) 0.1858(4) 0.0518(17) Uani 1 1 d .
C15 C 0.6791(9) 0.9397(5) 0.1080(5) 0.0565(19) Uani 1 1 d .
C11 C 0.7353(10) 1.0660(5) 0.1794(4) 0.0544(18) Uani 1 1 d .
C25 C 0.8874(10) 1.2071(5) 0.1645(4) 0.0532(16) Uani 1 1 d .
C24 C 0.8959(14) 1.2967(6) 0.1710(4) 0.070(2) Uani 1 1 d .
H24 H 0.9901 1.3250 0.1575 0.084 Uiso 1 1 calc R
C35 C 0.4716(9) 0.8759(5) 0.0287(5) 0.0594(18) Uani 1 1 d .
C31 C 0.7481(9) 0.8897(6) -0.0114(4) 0.0589(18) Uani 1 1 d .
C14 C 0.7133(10) 0.8853(6) 0.1650(5) 0.070(2) Uani 1 1 d .
H14 H 0.7053 0.8247 0.1607 0.084 Uiso 1 1 calc R
C28 C 1.0292(11) 1.1570(7) 0.1369(6) 0.079(3) Uani 1 1 d .
H28A H 1.0039 1.0956 0.1358 0.119 Uiso 1 1 calc R
H28B H 1.1210 1.1665 0.1661 0.119 Uiso 1 1 calc R
H28C H 1.0533 1.1769 0.0911 0.119 Uiso 1 1 calc R
C21 C 0.6150(12) 1.2128(6) 0.2118(5) 0.068(2) Uani 1 1 d .
C22 C 0.6327(15) 1.3027(6) 0.2180(5) 0.083(3) Uani 1 1 d .
H22 H 0.5492 1.3354 0.2371 0.099 Uiso 1 1 calc R
C10 C 0.6908(9) 1.0295(5) 0.1151(4) 0.0494(16) Uani 1 1 d .
C32 C 0.6951(12) 0.8583(6) -0.0747(6) 0.074(3) Uani 1 1 d .
H32 H 0.7702 0.8531 -0.1100 0.089 Uiso 1 1 calc R
C26 C 0.4635(14) 1.1674(9) 0.2348(7) 0.103(4) Uani 1 1 d .
H26A H 0.4735 1.1055 0.2269 0.154 Uiso 1 1 calc R
H26B H 0.3734 1.1897 0.2092 0.154 Uiso 1 1 calc R
H26C H 0.4467 1.1779 0.2831 0.154 Uiso 1 1 calc R
C36 C 0.9253(10) 0.9085(8) 0.0020(6) 0.085(3) Uani 1 1 d .
H36A H 0.9862 0.8975 -0.0392 0.127 Uiso 1 1 calc R
H36B H 0.9635 0.8712 0.0383 0.127 Uiso 1 1 calc R
H36C H 0.9380 0.9688 0.0153 0.127 Uiso 1 1 calc R
C34 C 0.4306(10) 0.8433(5) -0.0365(5) 0.068(2) Uani 1 1 d .
H34 H 0.3240 0.8271 -0.0444 0.082 Uiso 1 1 calc R
C23 C 0.7718(14) 1.3456(7) 0.1964(5) 0.077(3) Uani 1 1 d .
C27 C 0.781(2) 1.4474(8) 0.2027(10) 0.123(6) Uani 1 1 d .
H27A H 0.6816 1.4691 0.2217 0.185 Uiso 1 1 calc R
H27B H 0.7973 1.4725 0.1579 0.185 Uiso 1 1 calc R
H27C H 0.8687 1.4632 0.2323 0.185 Uiso 1 1 calc R
C33 C 0.5375(14) 0.8343(6) -0.0882(5) 0.079(3) Uani 1 1 d .

loop_
_atom_site_aniso_label
_atom_site_aniso_U_11
_atom_site_aniso_U_22
_atom_site_aniso_U_33
_atom_site_aniso_U_23
_atom_site_aniso_U_13
_atom_site_aniso_U_12
C38 0.070(5) 0.096(6) 0.069(5) 0.003(5) 0.006(4) -0.019(5)
C13 0.086(6) 0.085(7) 0.070(6) 0.036(5) -0.025(5) -0.020(5)
C12 0.090(7) 0.083(7) 0.048(5) 0.018(5) -0.025(5) -0.017(5)
Cl1 0.0570(10) 0.0711(12) 0.0915(15) 0.0177(11) -0.0166(9) 0.0015(10)
Cl2 0.0674(12) 0.0806(15) 0.0586(12) 0.0144(10) 0.0077(9) -0.0070(10)
O1 0.077(3) 0.050(3) 0.080(4) -0.001(3) 0.002(3) -0.001(3)
C37 0.171(13) 0.145(12) 0.067(7) -0.016(8) 0.010(8) -0.089(11)
In1 0.0525(2) 0.0514(2) 0.0436(2) 0.0076(2) -0.0040(2) 0.0033(2)
C30 0.060(4) 0.040(3) 0.060(4) 0.007(3) -0.010(4) 0.000(4)
C20 0.059(4) 0.062(4) 0.034(4) -0.004(3) -0.007(3) -0.006(4)
C15 0.043(3) 0.060(4) 0.067(5) 0.016(4) -0.005(3) 0.003(3)
C11 0.053(4) 0.066(4) 0.044(4) 0.005(4) -0.009(3) -0.001(3)
C25 0.056(4) 0.064(4) 0.040(4) 0.002(3) -0.006(4) -0.008(4)
C24 0.087(6) 0.070(5) 0.052(5) 0.003(4) 0.000(5) -0.021(5)
C35 0.062(4) 0.053(4) 0.064(5) 0.009(4) -0.004(4) -0.007(3)
C31 0.062(4) 0.047(4) 0.068(5) 0.003(4) 0.007(4) 0.005(4)
C14 0.080(5) 0.055(4) 0.075(6) 0.018(5) -0.022(4) -0.013(5)
C28 0.057(5) 0.092(7) 0.089(7) 0.012(6) 0.011(5) -0.008(5)
C21 0.064(4) 0.081(5) 0.059(5) -0.018(4) 0.006(5) 0.005(5)
C22 0.102(7) 0.073(5) 0.073(6) -0.021(5) 0.017(6) 0.013(6)
C10 0.050(4) 0.051(4) 0.047(4) 0.009(3) -0.007(3) -0.003(3)
C32 0.086(6) 0.052(4) 0.084(7) -0.008(4) 0.036(5) -0.003(4)
C26 0.078(7) 0.117(10) 0.112(10) -0.015(8) 0.034(7) -0.007(7)
C36 0.054(4) 0.104(8) 0.096(7) -0.001(6) 0.009(4) 0.011(5)
C34 0.068(5) 0.062(5) 0.076(6) -0.002(4) -0.005(5) -0.024(4)
C23 0.097(7) 0.072(6) 0.061(6) -0.011(5) 0.002(5) -0.010(5)
C27 0.145(13) 0.068(7) 0.158(15) -0.018(8) 0.025(11) -0.015(8)
C33 0.111(7) 0.063(5) 0.061(6) -0.008(4) 0.010(6) -0.040(5)

loop_
_atom_type_symbol
_atom_type_description
_atom_type_scat_dispersion_real
_atom_type_scat_dispersion_imag
_atom_type_scat_source
C C 0.0033 0.0016 'International Tables Vol C Tables 4.2.6.8 and 6.1.1.4'
H H 0.0000 0.0000 'International Tables Vol C Tables 4.2.6.8 and 6.1.1.4'
In In -0.7276 1.3100 'International Tables Vol C Tables 4.2.6.8 and 6.1.1.4'
O O 0.0106 0.0060 'International Tables Vol C Tables 4.2.6.8 and 6.1.1.4'
Cl Cl 0.1484 0.1585 'International Tables Vol C Tables 4.2.6.8 and 6.1.1.4'

loop_
_geom_angle_atom_site_label_1
_geom_angle_atom_site_label_2
_geom_angle_atom_site_label_3
_geom_angle
C14 C13 C12 120.7(8)
C13 C12 C11 120.2(8)
C10 In1 O1 117.4(3)
C10 In1 Cl1 117.3(2)
O1 In1 Cl1 91.42(17)
C10 In1 Cl2 122.5(2)
O1 In1 Cl2 91.49(17)
Cl1 In1 Cl2 109.70(9)
C35 C30 C31 120.5(8)
C35 C30 C15 119.9(7)
C31 C30 C15 119.6(7)
C25 C20 C21 120.5(7)
C25 C20 C11 120.5(8)
C21 C20 C11 119.0(7)
C10 C15 C14 119.4(8)
C10 C15 C30 120.4(7)
C14 C15 C30 120.1(7)
C12 C11 C10 119.8(8)
C12 C11 C20 121.3(8)
C10 C11 C20 118.9(7)
C24 C25 C20 119.0(9)
C24 C25 C28 119.9(8)
C20 C25 C28 121.1(7)
C23 C24 C25 122.6(9)
C30 C35 C34 118.2(8)
C30 C35 C38 120.8(8)
C34 C35 C38 121.0(7)
C32 C31 C30 117.1(7)
C32 C31 C36 121.5(8)
C30 C31 C36 121.4(8)
C13 C14 C15 120.1(9)
C22 C21 C20 117.5(9)
C22 C21 C26 121.3(10)
C20 C21 C26 121.1(9)
C21 C22 C23 121.9(10)
C15 C10 C11 119.7(7)
C15 C10 In1 116.6(6)
C11 C10 In1 123.5(5)
C33 C32 C31 123.9(9)
C33 C34 C35 123.3(8)
C24 C23 C22 118.5(9)
C24 C23 C27 122.6(11)
C22 C23 C27 118.9(11)
C34 C33 C32 117.0(9)
C34 C33 C37 122.6(11)
C32 C33 C37 120.5(11)

loop_
_geom_bond_atom_site_label_1
_geom_bond_atom_site_label_2
_geom_bond_distance
C38 C35 1.497(13)
C13 C14 1.371(15)
C13 C12 1.380(15)
C12 C11 1.381(12)
Cl1 In1 2.374(2)
Cl2 In1 2.408(2)
O1 In1 2.207(5)
C37 C33 1.519(16)
In1 C10 2.129(7)
C30 C35 1.397(10)
C30 C31 1.402(11)
C30 C15 1.498(11)
C20 C25 1.383(11)
C20 C21 1.429(12)
C20 C11 1.509(11)
C15 C10 1.380(11)
C15 C14 1.411(11)
C11 C10 1.414(12)
C25 C24 1.374(12)
C25 C28 1.501(13)
C24 C23 1.363(14)
C35 C34 1.399(14)
C31 C32 1.390(14)
C31 C36 1.519(12)
C21 C22 1.384(13)
C21 C26 1.502(15)
C22 C23 1.392(15)
C32 C33 1.382(14)
C34 C33 1.348(14)
C23 C27 1.558(14)
